data_4511918
loop_
_publ_author_name
'Kundu, Subrata'
'Kumar, Jitendra'
'Kumar, Arun'
'Verma, Sandeep'
'Chandrasekhar, Vadapalli'

_publ_section_title
;
 Multi-Uracil Arrays Built on Organostannoxane, Organotelluroxane, and
 Copper(II) Carboxylate Platforms. C--H&#x00B7;&#x00B7;&#x00B7;O
 Interactions Leading to Tetrameric Uracil Motifs
;
_journal_issue 10
_journal_name_full 'Crystal Growth &amp; Design'
_journal_page_first 5171
_journal_paper_doi 10.1021/cg500900n
_journal_volume 14
_journal_year 2014
_chemical_formula_moiety 'C28 H32 Cu2 N8 O18, 6(H2 O)'
_chemical_formula_sum 'C28 H44 Cu2 N8 O24'
_chemical_formula_weight 1003.81
_chemical_name_systematic
;
 ?
;
_space_group_IT_number 2
_symmetry_cell_setting triclinic
_symmetry_space_group_name_Hall '-P 1'
_symmetry_space_group_name_H-M 'P -1'
_atom_sites_solution_hydrogens geom
_atom_sites_solution_primary direct
_atom_sites_solution_secondary difmap
_audit_creation_method SHELXL-97
_cell_angle_alpha 78.546(5)
_cell_angle_beta 84.329(5)
_cell_angle_gamma 85.907(5)
_cell_formula_units_Z 1
_cell_length_a 9.583(5)
_cell_length_b 9.934(5)
_cell_length_c 10.942(5)
_cell_measurement_reflns_used 6908
_cell_measurement_temperature 100(2)
_cell_measurement_theta_max 28.29
_cell_measurement_theta_min 2.74
_cell_volume 1014.5(9)
_computing_cell_refinement 'Bruker SMART'
_computing_data_collection 'Bruker SMART'
_computing_data_reduction 'Bruker SAINT'
_computing_molecular_graphics 'Bruker SHELXTL'
_computing_publication_material 'Bruker SHELXTL'
_computing_structure_refinement 'SHELXL-97 (Sheldrick, 1997)'
_computing_structure_solution 'SHELXS-97 (Sheldrick, 1990)'
_diffrn_ambient_temperature 100(2)
_diffrn_measured_fraction_theta_full 0.995
_diffrn_measured_fraction_theta_max 0.995
_diffrn_measurement_device_type 'Bruker APEX-II CCD'
_diffrn_measurement_method '\f and \w scans'
_diffrn_radiation_monochromator graphite
_diffrn_radiation_source 'fine-focus sealed tube'
_diffrn_radiation_type MoK\a
_diffrn_radiation_wavelength 0.71069
_diffrn_reflns_av_R_equivalents 0.0235
_diffrn_reflns_av_sigmaI/netI 0.0313
_diffrn_reflns_limit_h_max 11
_diffrn_reflns_limit_h_min -11
_diffrn_reflns_limit_k_max 12
_diffrn_reflns_limit_k_min -9
_diffrn_reflns_limit_l_max 13
_diffrn_reflns_limit_l_min -12
_diffrn_reflns_number 7052
_diffrn_reflns_theta_full 25.50
_diffrn_reflns_theta_max 25.50
_diffrn_reflns_theta_min 2.09
_exptl_absorpt_coefficient_mu 1.148
_exptl_absorpt_correction_T_max 0.861
_exptl_absorpt_correction_T_min 0.823
_exptl_absorpt_correction_type empirical
_exptl_absorpt_process_details sadabs
_exptl_crystal_colour blue
_exptl_crystal_density_diffrn 1.643
_exptl_crystal_density_method 'not measured'
_exptl_crystal_description block
_exptl_crystal_F_000 518.0
_exptl_crystal_size_max 0.17
_exptl_crystal_size_mid 0.15
_exptl_crystal_size_min 0.13
_refine_diff_density_max 0.468
_refine_diff_density_min -0.549
_refine_diff_density_rms 0.081
_refine_ls_extinction_method none
_refine_ls_goodness_of_fit_ref 1.058
_refine_ls_hydrogen_treatment mixed
_refine_ls_matrix_type full
_refine_ls_number_parameters 286
_refine_ls_number_reflns 3772
_refine_ls_number_restraints 0
_refine_ls_restrained_S_all 1.058
_refine_ls_R_factor_all 0.0358
_refine_ls_R_factor_gt 0.0349
_refine_ls_shift/su_max 0.002
_refine_ls_shift/su_mean 0.000
_refine_ls_structure_factor_coef Fsqd
_refine_ls_weighting_details 'calc w=1/[\s^2^(Fo^2^)+(0.0603P)^2^+0.5710P] where P=(Fo^2^+2Fc^2^)/3'
_refine_ls_weighting_scheme calc
_refine_ls_wR_factor_gt 0.0968
_refine_ls_wR_factor_ref 0.0981
_reflns_number_gt 3624
_reflns_number_total 3754
_reflns_threshold_expression >2sigma(I)
_cod_data_source_file cg500900n_si_001.cif
_cod_data_source_block 5
_cod_depositor_comments 'Adding full bibliography for 4511914--4511918.cif.'
_cod_original_formula_sum 'C28 H44 Cu2 N8 O24 '
_cod_database_code 4511918

loop_
_symmetry_equiv_pos_as_xyz
'x, y, z'
'-x, -y, -z'

loop_
_atom_site_label
_atom_site_type_symbol
_atom_site_fract_x
_atom_site_fract_y
_atom_site_fract_z
_atom_site_U_iso_or_equiv
_atom_site_adp_type
_atom_site_occupancy
_atom_site_symmetry_multiplicity
_atom_site_calc_flag
_atom_site_refinement_flags
C2 C 0.1114(2) 0.5405(2) 0.6335(2) 0.0356(5) Uani 1 1 d .
C4 C 0.1430(2) 0.6589(2) 0.4134(2) 0.0341(5) Uani 1 1 d .
C5 C 0.2418(3) 0.5491(3) 0.3917(2) 0.0447(6) Uani 1 1 d .
H5 H 0.2886 0.5511 0.3127 0.054 Uiso 1 1 calc R
C6 C 0.2664(3) 0.4441(3) 0.4851(2) 0.0424(6) Uani 1 1 d .
H6 H 0.3297 0.3730 0.4690 0.051 Uiso 1 1 calc R
C7 C 0.2342(3) 0.3167(2) 0.7025(2) 0.0403(5) Uani 1 1 d .
H7A H 0.2503 0.2350 0.6661 0.048 Uiso 1 1 calc R
H7B H 0.1543 0.3028 0.7645 0.048 Uiso 1 1 calc R
C8 C 0.3618(3) 0.3376(2) 0.7649(2) 0.0360(5) Uani 1 1 d .
H8A H 0.3398 0.4100 0.8126 0.043 Uiso 1 1 calc R
H8B H 0.4368 0.3675 0.7010 0.043 Uiso 1 1 calc R
C9 C 0.4127(2) 0.2087(2) 0.85123(19) 0.0303(4) Uani 1 1 d .
C2A C 0.6263(3) 0.1327(2) 1.4946(2) 0.0339(5) Uani 1 1 d .
C4A C 0.8121(2) -0.0542(2) 1.5160(2) 0.0371(5) Uani 1 1 d .
C5A C 0.8584(3) -0.0053(3) 1.3875(2) 0.0409(5) Uani 1 1 d .
H5A H 0.9352 -0.0491 1.3501 0.049 Uiso 1 1 calc R
C6A C 0.7916(3) 0.1026(3) 1.3216(2) 0.0385(5) Uani 1 1 d .
H6A H 0.8243 0.1335 1.2386 0.046 Uiso 1 1 calc R
C7A C 0.6044(3) 0.2878(2) 1.2943(2) 0.0384(5) Uani 1 1 d .
H7AA H 0.6667 0.3229 1.2213 0.046 Uiso 1 1 calc R
H7AB H 0.5844 0.3605 1.3421 0.046 Uiso 1 1 calc R
C8A C 0.4686(3) 0.2519(2) 1.2517(2) 0.0364(5) Uani 1 1 d .
H8AA H 0.4078 0.2144 1.3250 0.044 Uiso 1 1 calc R
H8AB H 0.4220 0.3357 1.2097 0.044 Uiso 1 1 calc R
C9A C 0.4858(2) 0.1500(2) 1.16478(19) 0.0306(5) Uani 1 1 d .
Cu1 Cu 0.62956(2) 0.03529(2) 0.96570(2) 0.02489(11) Uani 1 1 d .
H3 H 0.030(3) 0.701(3) 0.546(2) 0.031(7) Uiso 1 1 d .
H3A H 0.682(3) -0.003(3) 1.646(3) 0.053(8) Uiso 1 1 d .
N1 N 0.2025(2) 0.43669(19) 0.60350(18) 0.0342(4) Uani 1 1 d .
N3 N 0.0839(2) 0.6455(2) 0.53511(18) 0.0336(4) Uani 1 1 d .
N1A N 0.6760(2) 0.17069(19) 1.37119(17) 0.0333(4) Uani 1 1 d .
N3A N 0.7020(2) 0.0243(2) 1.56230(19) 0.0361(4) Uani 1 1 d .
O2 O 0.0591(2) 0.5406(2) 0.73864(17) 0.0623(6) Uani 1 1 d .
O4 O 0.1079(2) 0.7594(2) 0.33590(17) 0.0516(5) Uani 1 1 d .
O5 O 0.32261(18) 0.12942(17) 0.91131(16) 0.0397(4) Uani 1 1 d .
O6 O 0.54252(18) 0.19219(17) 0.85762(17) 0.0414(4) Uani 1 1 d .
O2A O 0.5244(2) 0.1902(2) 1.54136(16) 0.0500(5) Uani 1 1 d .
O4A O 0.8597(2) -0.1566(2) 1.58502(18) 0.0512(5) Uani 1 1 d .
O9 O 0.83769(18) 0.0978(2) 0.90310(16) 0.0455(4) Uani 1 1 d .
H9A H 0.8907 0.0272 0.8944 0.068 Uiso 1 1 d R
H9B H 0.8370 0.1536 0.8332 0.068 Uiso 1 1 d R
O12 O 1.0041(2) 0.1630(3) 0.0645(3) 0.0761(7) Uani 1 1 d G
H12A H 0.9709 0.2319 0.0145 0.114 Uiso 1 1 d G
H12B H 1.0651 0.1669 0.1149 0.114 Uiso 1 1 d G
O11 O 0.3718(2) 0.5476(2) 0.0430(3) 0.0903(9) Uani 1 1 d G
H11A H 0.3052 0.5234 0.0076 0.135 Uiso 1 1 d G
H11B H 0.3506 0.6262 0.0613 0.135 Uiso 1 1 d G
O10 O 0.11696(18) 0.4228(3) 0.0589(4) 0.1435(17) Uani 1 1 d G
H10A H 0.0928 0.4830 0.1035 0.215 Uiso 1 1 d G
H10B H 0.1342 0.3634 0.1238 0.215 Uiso 1 1 d G
O5A O 0.38327(18) 0.07834(18) 1.16234(15) 0.0389(4) Uani 1 1 d .
O6A O 0.60011(19) 0.14522(18) 1.09845(16) 0.0399(4) Uani 1 1 d .

loop_
_atom_site_aniso_label
_atom_site_aniso_U_11
_atom_site_aniso_U_22
_atom_site_aniso_U_33
_atom_site_aniso_U_23
_atom_site_aniso_U_13
_atom_site_aniso_U_12
C2 0.0353(11) 0.0373(12) 0.0320(12) -0.0004(9) -0.0088(9) 0.0036(9)
C4 0.0315(11) 0.0361(12) 0.0313(11) 0.0023(9) -0.0052(9) 0.0000(9)
C5 0.0443(14) 0.0527(15) 0.0329(12) -0.0043(11) -0.0003(10) 0.0106(11)
C6 0.0441(13) 0.0407(13) 0.0426(13) -0.0114(11) -0.0102(11) 0.0149(10)
C7 0.0438(13) 0.0283(11) 0.0457(13) 0.0072(10) -0.0180(11) -0.0008(9)
C8 0.0448(13) 0.0238(10) 0.0379(12) 0.0020(9) -0.0158(10) 0.0022(9)
C9 0.0412(12) 0.0242(10) 0.0254(10) -0.0024(8) -0.0107(9) 0.0038(9)
C2A 0.0421(12) 0.0317(11) 0.0297(11) -0.0103(9) -0.0051(9) 0.0021(9)
C4A 0.0343(11) 0.0350(12) 0.0442(13) -0.0119(10) -0.0059(10) -0.0007(9)
C5A 0.0348(12) 0.0434(13) 0.0454(13) -0.0145(11) 0.0026(10) 0.0003(10)
C6A 0.0395(12) 0.0417(13) 0.0351(12) -0.0112(10) 0.0044(10) -0.0073(10)
C7A 0.0577(15) 0.0241(10) 0.0331(12) -0.0052(9) -0.0034(10) -0.0012(10)
C8A 0.0494(14) 0.0289(11) 0.0300(11) -0.0067(9) -0.0031(10) 0.0064(9)
C9A 0.0410(12) 0.0266(10) 0.0215(10) -0.0003(8) -0.0045(8) 0.0065(9)
Cu1 0.02667(16) 0.02489(16) 0.02110(16) -0.00050(10) -0.00251(10) 0.00190(10)
N1 0.0367(10) 0.0302(9) 0.0335(10) 0.0020(8) -0.0134(8) 0.0054(8)
N3 0.0338(10) 0.0312(10) 0.0328(10) -0.0015(8) -0.0058(8) 0.0095(8)
N1A 0.0423(11) 0.0288(9) 0.0294(9) -0.0072(7) -0.0029(8) -0.0011(8)
N3A 0.0427(11) 0.0353(10) 0.0296(10) -0.0065(8) -0.0039(8) 0.0037(8)
O2 0.0709(14) 0.0724(14) 0.0315(10) 0.0050(9) 0.0031(9) 0.0262(11)
O4 0.0527(11) 0.0486(11) 0.0403(10) 0.0151(8) 0.0001(8) 0.0135(8)
O5 0.0394(9) 0.0341(9) 0.0392(9) 0.0085(7) -0.0085(7) 0.0050(7)
O6 0.0394(9) 0.0356(9) 0.0431(9) 0.0108(7) -0.0125(7) 0.0005(7)
O2A 0.0586(11) 0.0553(11) 0.0333(9) -0.0121(8) -0.0015(8) 0.0230(9)
O4A 0.0491(11) 0.0472(11) 0.0524(11) -0.0032(9) -0.0058(9) 0.0150(9)
O9 0.0360(9) 0.0567(11) 0.0360(9) 0.0100(8) 0.0003(7) -0.0068(8)
O12 0.0574(14) 0.0930(18) 0.0809(17) -0.0238(14) -0.0088(12) -0.0009(13)
O11 0.0857(19) 0.0506(14) 0.125(2) 0.0015(14) 0.0049(17) -0.0078(12)
O10 0.113(3) 0.193(4) 0.151(3) -0.108(3) 0.051(2) -0.062(3)
O5A 0.0433(9) 0.0436(9) 0.0312(8) -0.0136(7) 0.0033(7) -0.0036(7)
O6A 0.0436(10) 0.0428(9) 0.0364(9) -0.0173(7) 0.0033(7) -0.0042(7)

loop_
_atom_type_symbol
_atom_type_description
_atom_type_scat_dispersion_real
_atom_type_scat_dispersion_imag
_atom_type_scat_source
C C 0.0033 0.0016 'International Tables Vol C Tables 4.2.6.8 and 6.1.1.4'
H H 0.0000 0.0000 'International Tables Vol C Tables 4.2.6.8 and 6.1.1.4'
N N 0.0061 0.0033 'International Tables Vol C Tables 4.2.6.8 and 6.1.1.4'
O O 0.0106 0.0060 'International Tables Vol C Tables 4.2.6.8 and 6.1.1.4'
Sn Sn -0.6537 1.4246 'International Tables Vol C Tables 4.2.6.8 and 6.1.1.4'
Cu Cu 0.3201 1.2651 'International Tables Vol C Tables 4.2.6.8 and 6.1.1.4'

loop_
_geom_angle_atom_site_label_1
_geom_angle_atom_site_label_2
_geom_angle_atom_site_label_3
_geom_angle
_geom_angle_site_symmetry_1
_geom_angle_site_symmetry_3
O2 C2 N1 122.8(2) . .
O2 C2 N3 122.0(2) . .
N1 C2 N3 115.1(2) . .
O4 C4 N3 119.0(2) . .
O4 C4 C5 126.6(2) . .
N3 C4 C5 114.4(2) . .
C6 C5 C4 119.7(2) . .
C5 C6 N1 122.7(2) . .
N1 C7 C8 111.06(19) . .
C7 C8 C9 112.85(19) . .
O6 C9 O5 125.72(19) . .
O6 C9 C8 116.2(2) . .
O5 C9 C8 118.1(2) . .
O2A C2A N1A 122.9(2) . .
O2A C2A N3A 122.3(2) . .
N1A C2A N3A 114.7(2) . .
O4A C4A N3A 119.3(2) . .
O4A C4A C5A 126.4(2) . .
N3A C4A C5A 114.3(2) . .
C6A C5A C4A 120.0(2) . .
C5A C6A N1A 122.8(2) . .
N1A C7A C8A 113.14(19) . .
C9A C8A C7A 114.7(2) . .
O6A C9A O5A 124.9(2) . .
O6A C9A C8A 117.6(2) . .
O5A C9A C8A 117.5(2) . .
O6 Cu1 O5 168.22(7) . 2_657
O6 Cu1 O6A 86.57(9) . .
O5 Cu1 O6A 90.66(9) 2_657 .
O6 Cu1 O5A 89.78(8) . 2_657
O5 Cu1 O5A 90.64(8) 2_657 2_657
O6A Cu1 O5A 168.20(7) . 2_657
O6 Cu1 O9 93.24(8) . .
O5 Cu1 O9 98.42(7) 2_657 .
O6A Cu1 O9 95.46(8) . .
O5A Cu1 O9 95.95(8) 2_657 .
O6 Cu1 Cu1 84.60(6) . 2_657
O5 Cu1 Cu1 83.76(6) 2_657 2_657
O6A Cu1 Cu1 85.25(5) . 2_657
O5A Cu1 Cu1 83.24(5) 2_657 2_657
O9 Cu1 Cu1 177.69(5) . 2_657
C6 N1 C2 121.20(19) . .
C6 N1 C7 119.8(2) . .
C2 N1 C7 119.0(2) . .
C2 N3 C4 126.7(2) . .
C2A N1A C6A 121.1(2) . .
C2A N1A C7A 118.02(19) . .
C6A N1A C7A 120.8(2) . .
C4A N3A C2A 126.7(2) . .
C9 O5 Cu1 123.09(15) . 2_657
C9 O6 Cu1 122.75(15) . .
C9A O5A Cu1 123.76(14) . 2_657
C9A O6A Cu1 122.29(16) . .

loop_
_geom_bond_atom_site_label_1
_geom_bond_atom_site_label_2
_geom_bond_distance
_geom_bond_site_symmetry_2
C2 O2 1.209(3) .
C2 N1 1.372(3) .
C2 N3 1.374(3) .
C4 O4 1.225(3) .
C4 N3 1.380(3) .
C4 C5 1.433(3) .
C5 C6 1.333(4) .
C6 N1 1.368(3) .
C7 N1 1.479(3) .
C7 C8 1.504(3) .
C8 C9 1.514(3) .
C9 O6 1.250(3) .
C9 O5 1.256(3) .
C2A O2A 1.216(3) .
C2A N1A 1.374(3) .
C2A N3A 1.383(3) .
C4A O4A 1.229(3) .
C4A N3A 1.382(3) .
C4A C5A 1.430(4) .
C5A C6A 1.329(4) .
C6A N1A 1.378(3) .
C7A N1A 1.464(3) .
C7A C8A 1.513(4) .
C8A C9A 1.511(3) .
C9A O6A 1.256(3) .
C9A O5A 1.259(3) .
Cu1 O6 1.9496(17) .
Cu1 O5 1.9593(17) 2_657
Cu1 O6A 1.9715(18) .
Cu1 O5A 1.9835(18) 2_657
Cu1 O9 2.138(2) .
Cu1 Cu1 2.6254(13) 2_657
O5 Cu1 1.9593(17) 2_657
O5A Cu1 1.9836(18) 2_657
